data_2023252
loop_
_publ_author_name
'Temesgen, Ayalew W.'
'Tskhovrebov, Alexander G.'
'Artemjev, Alexey A.'
'Kubasov, Alexey S.'
'Novikov, Alexander S.'
'Borisov, Alexander V.'
'Kirichuk, Anatoly A.'
'Kritchenkov, Andreii S.'
'Le, Tuan Anh'

_publ_section_title
;
 Coupling between 2-pyridylselenyl chloride and phenylselenocyanate:
 synthesis, crystal structure and non-covalent interactions
;
_journal_coeditor_code JW2003
_journal_issue 10
_journal_name_full 'Acta Crystallographica Section E Crystallographic Communications'
_journal_paper_doi 10.1107/S2056989024008831
_journal_volume 80
_journal_year 2024
_chemical_formula_iupac 'C12 H9 N2 Se2 + , Cl - , 0.352C H2 Cl2'
_chemical_formula_moiety 'C12 H9 N2 Se2, 0.352(C H2 Cl2), Cl'
_chemical_formula_sum 'C12.35 H9.7 Cl1.7 N2 Se2'
_chemical_formula_weight 404.50
_chemical_name_systematic
;
3-(Phenylselanyl)[1,2,4]selenadiazolo[4,5-<i>a</i>]pyridin-4-ylium chloride
dichloromethane
;
_space_group_crystal_system monoclinic
_space_group_IT_number 14
_space_group_name_Hall '-P 2ybc'
_space_group_name_H-M_alt 'P 1 21/c 1'
_atom_sites_solution_hydrogens mixed
_atom_sites_solution_primary dual
_atom_sites_solution_secondary difmap
_audit_creation_method SHELXL-2019/3
_cell_angle_alpha 90
_cell_angle_beta 115.337(6)
_cell_angle_gamma 90
_cell_formula_units_Z 4
_cell_length_a 11.087(3)
_cell_length_b 11.758(5)
_cell_length_c 11.991(3)
_cell_measurement_reflns_used 3887
_cell_measurement_temperature 100(2)
_cell_measurement_theta_max 28.005
_cell_measurement_theta_min 2.564
_cell_volume 1412.8(8)
_computing_cell_refinement
;
SAINT V8.40A (Bruker, 2019)
;
_computing_data_collection
;
APEX2 (Bruker, 2019)
;
_computing_data_reduction
;
SAINT V8.40A (Bruker, 2019)
;
_computing_molecular_graphics
;
Olex2 1.5 (Dolomanov et al., 2009)
;
_computing_publication_material
;
Olex2 1.5 (Dolomanov et al., 2009)
;
_computing_structure_refinement
;
<i>SHELXL2019/2</i> (Sheldrick, 2015b)
;
_computing_structure_solution
;
<i>SHELXT2014/5</i> (Sheldrick, 2015a)
;
_diffrn_ambient_temperature 100(2)
_diffrn_measured_fraction_theta_full 0.994
_diffrn_measured_fraction_theta_max 0.994
_diffrn_measurement_device_type 'Bruker D8 Venture'
_diffrn_measurement_method '\f and \w scans'
_diffrn_radiation_type MoK\a
_diffrn_radiation_wavelength 0.71073
_diffrn_reflns_av_R_equivalents 0.0384
_diffrn_reflns_av_unetI/netI 0.0587
_diffrn_reflns_limit_h_max 14
_diffrn_reflns_limit_h_min -12
_diffrn_reflns_limit_k_max 15
_diffrn_reflns_limit_k_min -12
_diffrn_reflns_limit_l_max 15
_diffrn_reflns_limit_l_min -15
_diffrn_reflns_number 7927
_diffrn_reflns_theta_full 25.242
_diffrn_reflns_theta_max 27.999
_diffrn_reflns_theta_min 2.032
_exptl_absorpt_coefficient_mu 5.539
_exptl_absorpt_correction_T_max 0.7457
_exptl_absorpt_correction_T_min 0.4656
_exptl_absorpt_correction_type multi-scan
_exptl_absorpt_process_details
;
(SADABS; Krause <i>et al.</i>,  2015)
;
_exptl_crystal_colour colourless
_exptl_crystal_density_diffrn 1.902
_exptl_crystal_description block
_exptl_crystal_F_000 779
_exptl_crystal_size_max 0.200
_exptl_crystal_size_mid 0.100
_exptl_crystal_size_min 0.080
_refine_diff_density_max 1.500
_refine_diff_density_min -0.915
_refine_ls_extinction_method none
_refine_ls_goodness_of_fit_ref 1.062
_refine_ls_hydrogen_treatment constr
_refine_ls_matrix_type full
_refine_ls_number_parameters 182
_refine_ls_number_reflns 3394
_refine_ls_number_restraints 20
_refine_ls_restrained_S_all 1.064
_refine_ls_R_factor_all 0.0634
_refine_ls_R_factor_gt 0.0432
_refine_ls_shift/su_max 0.000
_refine_ls_shift/su_mean 0.000
_refine_ls_structure_factor_coef Fsqd
_refine_ls_weighting_details 'w=1/[\s^2^(Fo^2^)+(0.0153P)^2^+6.8557P] where P=(Fo^2^+2Fc^2^)/3'
_refine_ls_weighting_scheme calc
_refine_ls_wR_factor_gt 0.0826
_refine_ls_wR_factor_ref 0.0881
_reflns_number_gt 2649
_reflns_number_total 3394
_reflns_threshold_expression 'I > 2\s(I)'
_cod_data_source_file jw2003.cif
_cod_data_source_block I
_cod_original_sg_symbol_H-M 'P 21/c'
_cod_original_formula_sum 'C12.35 H9.70 Cl1.70 N2 Se2'
_cod_database_code 2023252
_shelx_space_group_comment
;
The symmetry employed for this shelxl refinement is uniquely defined
by the following loop, which should always be used as a source of
symmetry information in preference to the above space-group names.
They are only intended as comments.
;
_shelx_estimated_absorpt_t_min 0.404
_shelx_estimated_absorpt_t_max 0.666

loop_
_space_group_symop_operation_xyz
'x, y, z'
'-x, y+1/2, -z+1/2'
'-x, -y, -z'
'x, -y-1/2, z-1/2'

loop_
_atom_site_type_symbol
_atom_site_label
_atom_site_fract_x
_atom_site_fract_y
_atom_site_fract_z
_atom_site_U_iso_or_equiv
_atom_site_adp_type
_atom_site_calc_flag
_atom_site_occupancy
_atom_site_disorder_assembly
_atom_site_disorder_group
Se Se1 0.10761(5) 0.56698(4) 0.17359(4) 0.01592(12) Uani d 1 . .
Se Se2 0.24558(5) 0.87121(4) 0.42629(4) 0.01426(12) Uani d 1 . .
N N1 0.1762(4) 0.6289(3) 0.4071(4) 0.0132(8) Uani d 1 . .
N N2 0.1584(4) 0.7155(3) 0.2272(4) 0.0162(8) Uani d 1 . .
C C1 0.1373(4) 0.5329(4) 0.3362(4) 0.0121(9) Uani d 1 . .
C C2 0.1221(5) 0.4305(4) 0.3880(4) 0.0150(9) Uani d 1 . .
H H2 0.095583 0.363323 0.339559 0.018 Uiso calc 1 . .
C C3 0.1465(5) 0.4290(4) 0.5109(5) 0.0188(10) Uani d 1 . .
H H3 0.138254 0.359887 0.548151 0.023 Uiso calc 1 . .
C C4 0.1833(5) 0.5294(4) 0.5812(4) 0.0183(10) Uani d 1 . .
H H4 0.197564 0.528274 0.665125 0.022 Uiso calc 1 . .
C C5 0.1988(5) 0.6283(4) 0.5295(4) 0.0143(9) Uani d 1 . .
H H5 0.224770 0.695960 0.577185 0.017 Uiso calc 1 . .
C C6 0.1880(5) 0.7279(4) 0.3425(4) 0.0134(9) Uani d 1 . .
C C7 0.4343(5) 0.8524(4) 0.4672(5) 0.0162(10) Uani d 1 . .
C C8 0.5220(5) 0.8288(4) 0.5882(5) 0.0259(12) Uani d 1 . .
H H8 0.488948 0.818120 0.648615 0.031 Uiso calc 1 . .
C C9 0.6579(6) 0.8207(5) 0.6214(5) 0.0319(13) Uani d 1 . .
H H9 0.717735 0.804495 0.704425 0.038 Uiso calc 1 . .
C C10 0.7062(5) 0.8362(4) 0.5339(6) 0.0281(13) Uani d 1 . .
H H10 0.799414 0.831392 0.556943 0.034 Uiso calc 1 . .
C C11 0.6195(5) 0.8587(5) 0.4130(5) 0.0276(12) Uani d 1 . .
H H11 0.653058 0.868078 0.352710 0.033 Uiso calc 1 . .
C C12 0.4828(5) 0.8677(5) 0.3788(5) 0.0238(11) Uani d 1 . .
H H12 0.423253 0.884189 0.295774 0.029 Uiso calc 1 . .
Cl Cl1 0.05719(12) 0.32474(9) 0.11352(11) 0.0163(2) Uani d 1 . .
Cl Cl2 0.5173(17) 0.4244(7) 0.6117(12) 0.055(2) Uani d 0.352(3) A -1
Cl Cl3 0.4753(18) 0.5382(9) 0.3886(13) 0.077(3) Uani d 0.352(3) A -1
C C13 0.5222(19) 0.5578(8) 0.5473(13) 0.058(4) Uani d 0.352(3) A -1
H H13A 0.613356 0.590037 0.587480 0.069 Uiso calc 0.352(3) A -1
H H13B 0.459970 0.611151 0.559777 0.069 Uiso calc 0.352(3) A -1

loop_
_atom_site_aniso_label
_atom_site_aniso_U_11
_atom_site_aniso_U_22
_atom_site_aniso_U_33
_atom_site_aniso_U_12
_atom_site_aniso_U_13
_atom_site_aniso_U_23
Se1 0.0243(3) 0.0133(2) 0.0105(2) -0.0043(2) 0.0078(2) -0.00122(19)
Se2 0.0161(2) 0.0113(2) 0.0162(2) -0.00220(19) 0.0076(2) -0.00216(19)
N1 0.016(2) 0.0113(17) 0.014(2) -0.0002(16) 0.0076(17) -0.0001(16)
N2 0.023(2) 0.0122(18) 0.013(2) -0.0050(17) 0.0073(18) 0.0000(16)
C1 0.013(2) 0.012(2) 0.012(2) -0.0013(18) 0.0052(19) 0.0001(17)
C2 0.017(2) 0.012(2) 0.016(2) -0.0004(19) 0.008(2) -0.0013(19)
C3 0.018(2) 0.018(2) 0.021(3) 0.000(2) 0.009(2) 0.005(2)
C4 0.024(3) 0.021(2) 0.010(2) -0.002(2) 0.008(2) -0.0019(19)
C5 0.021(2) 0.013(2) 0.009(2) 0.005(2) 0.0062(19) -0.0008(18)
C6 0.014(2) 0.013(2) 0.015(2) 0.0005(18) 0.007(2) 0.0008(18)
C7 0.015(2) 0.009(2) 0.022(3) -0.0017(18) 0.005(2) -0.0016(19)
C8 0.024(3) 0.027(3) 0.023(3) -0.003(2) 0.008(2) -0.002(2)
C9 0.019(3) 0.032(3) 0.029(3) 0.001(2) -0.005(2) 0.001(3)
C10 0.014(3) 0.016(2) 0.049(4) 0.000(2) 0.008(3) -0.007(2)
C11 0.025(3) 0.028(3) 0.034(3) -0.001(2) 0.016(3) -0.003(2)
C12 0.017(3) 0.029(3) 0.023(3) 0.000(2) 0.006(2) -0.002(2)
Cl1 0.0179(6) 0.0140(5) 0.0172(6) -0.0004(5) 0.0078(5) -0.0028(4)
Cl2 0.043(3) 0.040(5) 0.088(4) -0.012(4) 0.033(3) -0.019(4)
Cl3 0.047(4) 0.070(7) 0.113(5) -0.004(6) 0.035(4) -0.004(6)
C13 0.036(6) 0.049(7) 0.096(7) -0.013(7) 0.036(6) 0.005(7)

loop_
_atom_type_symbol
_atom_type_description
_atom_type_scat_dispersion_real
_atom_type_scat_dispersion_imag
_atom_type_scat_source
C C 0.0033 0.0016 'International Tables Vol C Tables 4.2.6.8 and 6.1.1.4'
H H 0.0000 0.0000 'International Tables Vol C Tables 4.2.6.8 and 6.1.1.4'
Cl Cl 0.1484 0.1585 'International Tables Vol C Tables 4.2.6.8 and 6.1.1.4'
N N 0.0061 0.0033 'International Tables Vol C Tables 4.2.6.8 and 6.1.1.4'
Se Se -0.0929 2.2259 'International Tables Vol C Tables 4.2.6.8 and 6.1.1.4'

loop_
_geom_angle_atom_site_label_1
_geom_angle_atom_site_label_2
_geom_angle_atom_site_label_3
_geom_angle_site_symmetry_1
_geom_angle_site_symmetry_3
_geom_angle
_geom_angle_publ_flag
N2 Se1 C1 . . 87.06(18) ?
C6 Se2 C7 . . 96.45(18) ?
C1 N1 C5 . . 121.5(4) ?
C1 N1 C6 . . 114.4(4) ?
C5 N1 C6 . . 124.2(4) ?
C6 N2 Se1 . . 112.2(3) ?
N1 C1 C2 . . 120.1(4) ?
N1 C1 Se1 . . 109.7(3) ?
C2 C1 Se1 . . 130.2(3) ?
C3 C2 C1 . . 118.7(4) ?
C3 C2 H2 . . 120.6 ?
C1 C2 H2 . . 120.6 ?
C2 C3 C4 . . 120.2(4) ?
C2 C3 H3 . . 119.9 ?
C4 C3 H3 . . 119.9 ?
C5 C4 C3 . . 120.3(4) ?
C5 C4 H4 . . 119.8 ?
C3 C4 H4 . . 119.8 ?
C4 C5 N1 . . 119.2(4) ?
C4 C5 H5 . . 120.4 ?
N1 C5 H5 . . 120.4 ?
N2 C6 N1 . . 116.6(4) ?
N2 C6 Se2 . . 122.4(3) ?
N1 C6 Se2 . . 121.0(3) ?
C8 C7 C12 . . 119.8(5) ?
C8 C7 Se2 . . 118.9(4) ?
C12 C7 Se2 . . 121.2(4) ?
C7 C8 C9 . . 120.2(5) ?
C7 C8 H8 . . 119.9 ?
C9 C8 H8 . . 119.9 ?
C10 C9 C8 . . 120.0(5) ?
C10 C9 H9 . . 120.0 ?
C8 C9 H9 . . 120.0 ?
C9 C10 C11 . . 120.1(5) ?
C9 C10 H10 . . 119.9 ?
C11 C10 H10 . . 119.9 ?
C10 C11 C12 . . 120.3(5) ?
C10 C11 H11 . . 119.9 ?
C12 C11 H11 . . 119.9 ?
C7 C12 C11 . . 119.5(5) ?
C7 C12 H12 . . 120.2 ?
C11 C12 H12 . . 120.2 ?
Cl2 C13 Cl3 . . 107.9(5) ?
Cl2 C13 H13A . . 110.1 ?
Cl3 C13 H13A . . 110.1 ?
Cl2 C13 H13B . . 110.1 ?
Cl3 C13 H13B . . 110.1 ?
H13A C13 H13B . . 108.4 ?

loop_
_geom_bond_atom_site_label_1
_geom_bond_atom_site_label_2
_geom_bond_site_symmetry_2
_geom_bond_distance
_geom_bond_publ_flag
Se1 N2 . 1.863(4) ?
Se1 C1 . 1.877(4) ?
Se2 C6 . 1.926(5) ?
Se2 C7 . 1.946(5) ?
N1 C1 . 1.367(6) ?
N1 C5 . 1.380(6) ?
N1 C6 . 1.435(6) ?
N2 C6 . 1.285(6) ?
C1 C2 . 1.396(6) ?
C2 C3 . 1.380(6) ?
C2 H2 . 0.9500 ?
C3 C4 . 1.405(7) ?
C3 H3 . 0.9500 ?
C4 C5 . 1.362(6) ?
C4 H4 . 0.9500 ?
C5 H5 . 0.9500 ?
C7 C8 . 1.385(7) ?
C7 C12 . 1.390(7) ?
C8 C9 . 1.388(7) ?
C8 H8 . 0.9500 ?
C9 C10 . 1.379(8) ?
C9 H9 . 0.9500 ?
C10 C11 . 1.380(8) ?
C10 H10 . 0.9500 ?
C11 C12 . 1.395(7) ?
C11 H11 . 0.9500 ?
C12 H12 . 0.9500 ?
Cl2 C13 . 1.7596(12) ?
Cl3 C13 . 1.7597(11) ?
C13 H13A . 0.9900 ?
C13 H13B . 0.9900 ?

loop_
_geom_hbond_atom_site_label_D
_geom_hbond_atom_site_label_H
_geom_hbond_atom_site_label_A
_geom_hbond_site_symmetry_A
_geom_hbond_distance_DH
_geom_hbond_distance_HA
_geom_hbond_distance_DA
_geom_hbond_angle_DHA
_geom_hbond_publ_flag
C2 H2 Cl1 . 0.95 2.60 3.297(5) 130.8 yes
C3 H3 Cl1 4_566 0.95 2.60 3.526(5) 166.5 yes
C5 H5 Se2 . 0.95 2.82 3.242(5) 108.3 yes
C5 H5 N2 4_576 0.95 2.45 3.179(6) 133.6 yes

loop_
_geom_torsion_atom_site_label_1
_geom_torsion_atom_site_label_2
_geom_torsion_atom_site_label_3
_geom_torsion_atom_site_label_4
_geom_torsion_site_symmetry_1
_geom_torsion_site_symmetry_2
_geom_torsion_site_symmetry_3
_geom_torsion_site_symmetry_4
_geom_torsion
_geom_torsion_publ_flag
C1 Se1 N2 C6 . . . . -0.4(4) ?
C5 N1 C1 C2 . . . . -1.3(7) ?
C6 N1 C1 C2 . . . . 179.9(4) ?
C5 N1 C1 Se1 . . . . 177.1(3) ?
C6 N1 C1 Se1 . . . . -1.6(5) ?
N2 Se1 C1 N1 . . . . 1.1(3) ?
N2 Se1 C1 C2 . . . . 179.4(5) ?
N1 C1 C2 C3 . . . . 0.4(7) ?
Se1 C1 C2 C3 . . . . -177.7(4) ?
C1 C2 C3 C4 . . . . 1.1(7) ?
C2 C3 C4 C5 . . . . -1.7(7) ?
C3 C4 C5 N1 . . . . 0.8(7) ?
C1 N1 C5 C4 . . . . 0.7(7) ?
C6 N1 C5 C4 . . . . 179.4(4) ?
Se1 N2 C6 N1 . . . . -0.5(5) ?
Se1 N2 C6 Se2 . . . . 179.5(2) ?
C1 N1 C6 N2 . . . . 1.5(6) ?
C5 N1 C6 N2 . . . . -177.3(4) ?
C1 N1 C6 Se2 . . . . -178.6(3) ?
C5 N1 C6 Se2 . . . . 2.7(6) ?
C12 C7 C8 C9 . . . . 0.1(8) ?
Se2 C7 C8 C9 . . . . -176.7(4) ?
C7 C8 C9 C10 . . . . 0.0(8) ?
C8 C9 C10 C11 . . . . -0.6(8) ?
C9 C10 C11 C12 . . . . 1.0(8) ?
C8 C7 C12 C11 . . . . 0.3(8) ?
Se2 C7 C12 C11 . . . . 177.0(4) ?
C10 C11 C12 C7 . . . . -0.8(8) ?
